data_2229271
loop_
_publ_author_name
'Liu, Hong'
'Yin, Han-Dong'
'Li, Jing'
'Wang, Da-Qi'

_publ_section_title
;
 Bis(\m-3,5-difluorobenzoato)bis[(3,5-difluorobenzoato)dimethyltin(IV)]
;
_journal_coeditor_code XU5108
_journal_issue 2
_journal_name_full 'Acta Crystallographica Section E'
_journal_page_first m148
_journal_paper_doi 10.1107/S1600536810054061
_journal_volume 67
_journal_year 2011
_chemical_formula_iupac '[Sn2 (C7 H3 F2 O2)4 (C H3)4]'
_chemical_formula_moiety 'C32 H24 F8 O8 Sn2'
_chemical_formula_sum 'C32 H24 F8 O8 Sn2'
_chemical_formula_weight 925.90
_chemical_name_systematic
;
Bis(\m-3,5-difluorobenzoato)bis[(3,5-difluorobenzoato)dimethyltin(IV)]
;
_space_group_IT_number 13
_symmetry_cell_setting monoclinic
_symmetry_space_group_name_Hall '-P 2yc'
_symmetry_space_group_name_H-M 'P 1 2/c 1'
_atom_sites_solution_hydrogens geom
_atom_sites_solution_primary direct
_atom_sites_solution_secondary difmap
_audit_creation_method SHELXL-97
_cell_angle_alpha 90.00
_cell_angle_beta 115.6800(10)
_cell_angle_gamma 90.00
_cell_formula_units_Z 2
_cell_length_a 16.4635(15)
_cell_length_b 7.5836(8)
_cell_length_c 15.1123(14)
_cell_measurement_reflns_used 2614
_cell_measurement_temperature 298(2)
_cell_measurement_theta_max 26.6415
_cell_measurement_theta_min 2.6965
_cell_volume 1700.4(3)
_computing_cell_refinement 'SAINT (Siemens, 1996)'
_computing_data_collection 'SMART (Siemens, 1996)'
_computing_data_reduction 'SAINT (Siemens, 1996)'
_computing_molecular_graphics 'SHELXTL (Sheldrick, 2008)'
_computing_publication_material 'SHELXTL (Sheldrick, 2008)'
_computing_structure_refinement 'SHELXTL (Sheldrick, 2008)'
_computing_structure_solution 'SHELXTL (Sheldrick, 2008)'
_diffrn_ambient_temperature 298(2)
_diffrn_measured_fraction_theta_full 0.998
_diffrn_measured_fraction_theta_max 0.998
_diffrn_measurement_device_type 'Bruker SMART CCD area detector'
_diffrn_measurement_method '\f and \w scans'
_diffrn_radiation_monochromator graphite
_diffrn_radiation_source 'fine-focus sealed tube'
_diffrn_radiation_type MoK\a
_diffrn_radiation_wavelength 0.71073
_diffrn_reflns_av_R_equivalents 0.0589
_diffrn_reflns_av_sigmaI/netI 0.0653
_diffrn_reflns_limit_h_max 18
_diffrn_reflns_limit_h_min -19
_diffrn_reflns_limit_k_max 9
_diffrn_reflns_limit_k_min -8
_diffrn_reflns_limit_l_max 14
_diffrn_reflns_limit_l_min -17
_diffrn_reflns_number 8140
_diffrn_reflns_theta_full 25.02
_diffrn_reflns_theta_max 25.02
_diffrn_reflns_theta_min 2.69
_diffrn_standards_number 0
_exptl_absorpt_coefficient_mu 1.561
_exptl_absorpt_correction_T_max 0.7664
_exptl_absorpt_correction_T_min 0.5150
_exptl_absorpt_correction_type multi-scan
_exptl_absorpt_process_details '(SADABS; Sheldrick, 1996)'
_exptl_crystal_colour colourless
_exptl_crystal_density_diffrn 1.808
_exptl_crystal_density_method 'not measured'
_exptl_crystal_description block
_exptl_crystal_F_000 904
_exptl_crystal_size_max 0.49
_exptl_crystal_size_mid 0.43
_exptl_crystal_size_min 0.18
_refine_diff_density_max 1.473
_refine_diff_density_min -0.757
_refine_ls_extinction_method none
_refine_ls_goodness_of_fit_ref 1.050
_refine_ls_hydrogen_treatment constr
_refine_ls_matrix_type full
_refine_ls_number_parameters 228
_refine_ls_number_reflns 2987
_refine_ls_number_restraints 0
_refine_ls_restrained_S_all 1.050
_refine_ls_R_factor_all 0.0693
_refine_ls_R_factor_gt 0.0433
_refine_ls_shift/su_max 0.003
_refine_ls_shift/su_mean 0.000
_refine_ls_structure_factor_coef Fsqd
_refine_ls_weighting_details 'calc w=1/[\s^2^(Fo^2^)+(0.0583P)^2^+0.6314P] where P=(Fo^2^+2Fc^2^)/3'
_refine_ls_weighting_scheme calc
_refine_ls_wR_factor_gt 0.1007
_refine_ls_wR_factor_ref 0.1265
_reflns_number_gt 2020
_reflns_number_total 2987
_reflns_threshold_expression >2sigma(I)
_cod_data_source_file xu5108.cif
_cod_data_source_block I
_cod_original_sg_symbol_H-M 'P 2/c'
_cod_database_code 2229271
_cod_database_fobs_code 2229271

loop_
_symmetry_equiv_pos_as_xyz
'x, y, z'
'-x, y, -z+1/2'
'-x, -y, -z'
'x, -y, z-1/2'

loop_
_atom_site_type_symbol
_atom_site_label
_atom_site_fract_x
_atom_site_fract_y
_atom_site_fract_z
_atom_site_U_iso_or_equiv
_atom_site_adp_type
_atom_site_calc_flag
_atom_site_refinement_flags
_atom_site_occupancy
_atom_site_disorder_assembly
_atom_site_disorder_group
Sn Sn1 0.05503(2) 0.25943(4) 0.14161(3) 0.03506(18) Uani d . 1 . .
O O1 -0.0907(3) 0.2541(4) 0.1601(3) 0.0409(10) Uani d . 1 . .
O O2 -0.0783(3) 0.2418(4) 0.0214(3) 0.0435(10) Uani d . 1 . .
O O3 0.2139(3) 0.2807(6) 0.1809(4) 0.0566(12) Uani d . 1 . .
C C7 0.1896(4) 0.2814(7) 0.0903(5) 0.0436(15) Uani d . 1 . .
C C14 -0.1268(4) 0.2370(6) 0.0687(5) 0.0355(13) Uani d . 1 . .
C C8 -0.2252(4) 0.2015(7) 0.0135(5) 0.0394(14) Uani d . 1 . .
C C1 0.2555(4) 0.3085(8) 0.0476(5) 0.0464(16) Uani d . 1 . .
O O4 0.1056(3) 0.2649(5) 0.0319(3) 0.0456(11) Uani d . 1 . .
C C9 -0.2776(4) 0.1879(9) 0.0649(5) 0.0507(16) Uani d . 1 . .
H H9 -0.2528 0.2066 0.1324 0.061 Uiso calc R 1 . .
C C6 0.2292(4) 0.2844(8) -0.0504(5) 0.0499(16) Uani d . 1 . .
H H6 0.1704 0.2521 -0.0917 0.060 Uiso calc R 1 . .
C C13 -0.2630(4) 0.1759(10) -0.0862(5) 0.0580(17) Uani d . 1 . .
H H13 -0.2286 0.1869 -0.1211 0.070 Uiso calc R 1 . .
C C16 0.0715(4) -0.0095(8) 0.1744(5) 0.0531(16) Uani d . 1 . .
H H16A 0.1342 -0.0398 0.1991 0.080 Uiso calc R 1 . .
H H16B 0.0374 -0.0763 0.1160 0.080 Uiso calc R 1 . .
H H16C 0.0507 -0.0359 0.2232 0.080 Uiso calc R 1 . .
C C2 0.3429(4) 0.3579(9) 0.1092(5) 0.0579(18) Uani d . 1 . .
H H2 0.3610 0.3744 0.1761 0.069 Uiso calc R 1 . .
C C10 -0.3662(4) 0.1465(10) 0.0133(6) 0.0649(19) Uani d . 1 . .
C C5 0.2920(5) 0.3092(10) -0.0867(6) 0.066(2) Uani d . 1 . .
C C15 0.0618(4) 0.5303(7) 0.1706(5) 0.0487(16) Uani d . 1 . .
H H15A 0.0596 0.5497 0.2323 0.073 Uiso calc R 1 . .
H H15B 0.0117 0.5885 0.1193 0.073 Uiso calc R 1 . .
H H15C 0.1171 0.5768 0.1736 0.073 Uiso calc R 1 . .
C C11 -0.4055(5) 0.1176(11) -0.0845(6) 0.074(2) Uani d . 1 . .
H H11 -0.4662 0.0879 -0.1176 0.088 Uiso calc R 1 . .
C C3 0.4014(5) 0.3813(10) 0.0687(7) 0.075(2) Uani d . 1 . .
C C4 0.3776(5) 0.3597(10) -0.0286(7) 0.075(2) Uani d . 1 . .
H H4 0.4188 0.3790 -0.0545 0.090 Uiso calc R 1 . .
C C12 -0.3522(5) 0.1341(11) -0.1328(5) 0.072(2) Uani d . 1 . .
F F1 0.2678(4) 0.2848(7) -0.1838(4) 0.1003(17) Uani d . 1 . .
F F3 -0.4177(3) 0.1298(8) 0.0627(4) 0.1096(18) Uani d . 1 . .
F F4 -0.3896(3) 0.1015(9) -0.2298(3) 0.131(2) Uani d . 1 . .
F F2 0.4862(3) 0.4353(7) 0.1280(4) 0.1166(19) Uani d . 1 . .

loop_
_atom_site_aniso_label
_atom_site_aniso_U_11
_atom_site_aniso_U_22
_atom_site_aniso_U_33
_atom_site_aniso_U_12
_atom_site_aniso_U_13
_atom_site_aniso_U_23
Sn1 0.0318(3) 0.0405(3) 0.0336(3) -0.00191(17) 0.0148(2) 0.00056(18)
O1 0.033(2) 0.057(3) 0.031(2) -0.0018(16) 0.0131(19) 0.0003(18)
O2 0.034(2) 0.055(3) 0.040(3) -0.0061(17) 0.014(2) -0.0040(18)
O3 0.039(3) 0.084(3) 0.047(3) 0.001(2) 0.019(2) 0.004(2)
C7 0.038(4) 0.044(4) 0.051(4) -0.003(3) 0.022(3) 0.003(3)
C14 0.034(3) 0.036(3) 0.036(4) 0.002(2) 0.014(3) 0.005(3)
C8 0.033(3) 0.041(3) 0.040(4) -0.001(2) 0.012(3) 0.000(3)
C1 0.034(3) 0.049(3) 0.063(5) -0.003(3) 0.027(3) 0.004(3)
O4 0.033(2) 0.066(3) 0.038(3) -0.0080(18) 0.016(2) -0.0043(19)
C9 0.042(4) 0.068(4) 0.040(4) -0.001(3) 0.015(3) -0.003(3)
C6 0.040(4) 0.064(4) 0.045(4) -0.003(3) 0.017(3) 0.001(3)
C13 0.047(4) 0.079(5) 0.046(4) -0.006(4) 0.018(4) -0.001(4)
C16 0.074(4) 0.036(3) 0.065(4) 0.006(3) 0.044(4) 0.004(3)
C2 0.034(3) 0.077(5) 0.063(5) -0.010(3) 0.021(3) -0.005(4)
C10 0.038(4) 0.097(6) 0.062(5) -0.008(4) 0.023(4) -0.002(4)
C5 0.069(5) 0.077(5) 0.067(6) 0.005(4) 0.045(5) 0.004(4)
C15 0.060(4) 0.037(3) 0.056(4) -0.007(3) 0.032(3) 0.004(3)
C11 0.034(4) 0.107(7) 0.068(6) -0.017(4) 0.011(4) -0.010(5)
C3 0.045(4) 0.091(6) 0.091(7) -0.013(4) 0.031(5) -0.007(5)
C4 0.060(5) 0.089(6) 0.095(7) -0.008(4) 0.052(5) 0.010(5)
C12 0.050(4) 0.102(6) 0.044(5) -0.012(4) 0.001(4) -0.009(4)
F1 0.082(3) 0.166(5) 0.074(4) 0.000(3) 0.053(3) -0.005(3)
F3 0.049(3) 0.196(6) 0.092(4) -0.018(3) 0.038(3) -0.011(4)
F4 0.066(3) 0.243(7) 0.054(3) -0.034(4) -0.003(3) -0.030(4)
F2 0.048(3) 0.183(5) 0.115(4) -0.034(3) 0.031(3) -0.013(4)

loop_
_atom_type_symbol
_atom_type_description
_atom_type_scat_dispersion_real
_atom_type_scat_dispersion_imag
_atom_type_scat_source
C C 0.0033 0.0016 'International Tables Vol C Tables 4.2.6.8 and 6.1.1.4'
H H 0.0000 0.0000 'International Tables Vol C Tables 4.2.6.8 and 6.1.1.4'
F F 0.0171 0.0103 'International Tables Vol C Tables 4.2.6.8 and 6.1.1.4'
O O 0.0106 0.0060 'International Tables Vol C Tables 4.2.6.8 and 6.1.1.4'
Sn Sn -0.6537 1.4246 'International Tables Vol C Tables 4.2.6.8 and 6.1.1.4'

loop_
_geom_angle_atom_site_label_1
_geom_angle_atom_site_label_2
_geom_angle_atom_site_label_3
_geom_angle_site_symmetry_1
_geom_angle_site_symmetry_3
_geom_angle
_geom_angle_publ_flag
C16 Sn1 C15 . . 156.8(3) ?
C16 Sn1 O4 . . 98.49(19) ?
C15 Sn1 O4 . . 98.00(18) ?
C16 Sn1 O2 . . 96.8(2) ?
C15 Sn1 O2 . . 100.32(19) ?
O4 Sn1 O2 . . 86.84(16) ?
C16 Sn1 O3 . . 89.49(19) ?
C15 Sn1 O3 . . 85.97(18) ?
O4 Sn1 O3 . . 56.72(16) ?
O2 Sn1 O3 . . 143.56(17) ?
C16 Sn1 O1 . . 89.44(18) ?
C15 Sn1 O1 . . 87.67(17) ?
O4 Sn1 O1 . . 141.79(15) ?
O2 Sn1 O1 . . 55.04(15) ?
O3 Sn1 O1 . . 161.28(16) ?
C14 O1 Sn1 . . 84.2(3) ?
C14 O2 Sn1 . . 100.6(4) ?
C7 O3 Sn1 . . 86.2(4) ?
O3 C7 O4 . . 119.4(6) ?
O3 C7 C1 . . 121.8(6) ?
O4 C7 C1 . . 118.8(6) ?
O1 C14 O2 . . 120.0(5) ?
O1 C14 C8 . . 121.2(5) ?
O2 C14 C8 . . 118.8(5) ?
C13 C8 C9 . . 120.4(6) ?
C13 C8 C14 . . 120.4(6) ?
C9 C8 C14 . . 119.1(6) ?
C6 C1 C2 . . 121.0(6) ?
C6 C1 C7 . . 120.2(6) ?
C2 C1 C7 . . 118.9(6) ?
C7 O4 Sn1 . . 97.6(4) ?
C10 C9 C8 . . 117.9(6) ?
C10 C9 H9 . . 121.1 ?
C8 C9 H9 . . 121.1 ?
C1 C6 C5 . . 118.4(7) ?
C1 C6 H6 . . 120.8 ?
C5 C6 H6 . . 120.8 ?
C12 C13 C8 . . 118.3(7) ?
C12 C13 H13 . . 120.8 ?
C8 C13 H13 . . 120.8 ?
Sn1 C16 H16A . . 109.5 ?
Sn1 C16 H16B . . 109.5 ?
H16A C16 H16B . . 109.5 ?
Sn1 C16 H16C . . 109.5 ?
H16A C16 H16C . . 109.5 ?
H16B C16 H16C . . 109.5 ?
C3 C2 C1 . . 117.7(7) ?
C3 C2 H2 . . 121.1 ?
C1 C2 H2 . . 121.1 ?
C11 C10 F3 . . 118.0(6) ?
C11 C10 C9 . . 123.5(7) ?
F3 C10 C9 . . 118.5(7) ?
C4 C5 F1 . . 118.5(7) ?
C4 C5 C6 . . 122.0(8) ?
F1 C5 C6 . . 119.5(7) ?
Sn1 C15 H15A . . 109.5 ?
Sn1 C15 H15B . . 109.5 ?
H15A C15 H15B . . 109.5 ?
Sn1 C15 H15C . . 109.5 ?
H15A C15 H15C . . 109.5 ?
H15B C15 H15C . . 109.5 ?
C10 C11 C12 . . 117.1(7) ?
C10 C11 H11 . . 121.5 ?
C12 C11 H11 . . 121.5 ?
F2 C3 C4 . . 119.0(7) ?
F2 C3 C2 . . 118.0(8) ?
C4 C3 C2 . . 122.9(7) ?
C5 C4 C3 . . 118.0(7) ?
C5 C4 H4 . . 121.0 ?
C3 C4 H4 . . 121.0 ?
F4 C12 C13 . . 119.2(7) ?
F4 C12 C11 . . 118.0(7) ?
C13 C12 C11 . . 122.8(7) ?

loop_
_geom_bond_atom_site_label_1
_geom_bond_atom_site_label_2
_geom_bond_site_symmetry_2
_geom_bond_distance
_geom_bond_publ_flag
Sn1 O1 . 2.534(4) y
Sn1 O1 2 2.793(4) ?
Sn1 O2 . 2.163(4) y
Sn1 O3 . 2.424(4) y
Sn1 O4 . 2.155(4) y
Sn1 C15 . 2.093(6) y
Sn1 C16 . 2.088(6) y
O1 C14 . 1.252(7) ?
O2 C14 . 1.283(7) ?
O3 C7 . 1.249(8) ?
C7 O4 . 1.284(8) ?
C7 C1 . 1.497(8) ?
C14 C8 . 1.490(8) ?
C8 C13 . 1.372(9) ?
C8 C9 . 1.394(8) ?
C1 C6 . 1.363(9) ?
C1 C2 . 1.385(8) ?
C9 C10 . 1.360(8) ?
C9 H9 . 0.9300 ?
C6 C5 . 1.377(9) ?
C6 H6 . 0.9300 ?
C13 C12 . 1.364(9) ?
C13 H13 . 0.9300 ?
C16 H16A . 0.9600 ?
C16 H16B . 0.9600 ?
C16 H16C . 0.9600 ?
C2 C3 . 1.359(9) ?
C2 H2 . 0.9300 ?
C10 C11 . 1.350(10) ?
C10 F3 . 1.355(7) ?
C5 C4 . 1.353(11) ?
C5 F1 . 1.356(9) ?
C15 H15A . 0.9600 ?
C15 H15B . 0.9600 ?
C15 H15C . 0.9600 ?
C11 C12 . 1.369(10) ?
C11 H11 . 0.9300 ?
C3 F2 . 1.355(8) ?
C3 C4 . 1.357(11) ?
C4 H4 . 0.9300 ?
C12 F4 . 1.344(8) ?

loop_
_geom_hbond_atom_site_label_D
_geom_hbond_atom_site_label_H
_geom_hbond_atom_site_label_A
_geom_hbond_site_symmetry_A
_geom_hbond_distance_DH
_geom_hbond_distance_HA
_geom_hbond_distance_DA
_geom_hbond_angle_DHA
C11 H11 F4 2_454 0.93 2.49 3.326(8) 149
C15 H15B O4 3_565 0.96 2.52 3.474(8) 171

loop_
_geom_torsion_atom_site_label_1
_geom_torsion_atom_site_label_2
_geom_torsion_atom_site_label_3
_geom_torsion_atom_site_label_4
_geom_torsion_site_symmetry_1
_geom_torsion_site_symmetry_2
_geom_torsion_site_symmetry_3
_geom_torsion_site_symmetry_4
_geom_torsion
_geom_torsion_publ_flag
C16 Sn1 O1 C14 . . . . -96.4(3) ?
C15 Sn1 O1 C14 . . . . 106.7(3) ?
O4 Sn1 O1 C14 . . . . 6.7(4) ?
O2 Sn1 O1 C14 . . . . 2.4(3) ?
O3 Sn1 O1 C14 . . . . 176.9(4) ?
C16 Sn1 O2 C14 . . . . 82.1(3) ?
C15 Sn1 O2 C14 . . . . -82.1(3) ?
O4 Sn1 O2 C14 . . . . -179.7(3) ?
O3 Sn1 O2 C14 . . . . -179.4(3) ?
O1 Sn1 O2 C14 . . . . -2.4(3) ?
C16 Sn1 O3 C7 . . . . 102.2(4) ?
C15 Sn1 O3 C7 . . . . -100.6(4) ?
O4 Sn1 O3 C7 . . . . 1.7(3) ?
O2 Sn1 O3 C7 . . . . 1.3(5) ?
O1 Sn1 O3 C7 . . . . -171.1(4) ?
Sn1 O3 C7 O4 . . . . -2.7(5) ?
Sn1 O3 C7 C1 . . . . 174.7(5) ?
Sn1 O1 C14 O2 . . . . -3.8(4) ?
Sn1 O1 C14 C8 . . . . 173.0(4) ?
Sn1 O2 C14 O1 . . . . 4.5(5) ?
Sn1 O2 C14 C8 . . . . -172.3(4) ?
O1 C14 C8 C13 . . . . -177.3(6) ?
O2 C14 C8 C13 . . . . -0.5(8) ?
O1 C14 C8 C9 . . . . 0.2(8) ?
O2 C14 C8 C9 . . . . 177.0(5) ?
O3 C7 C1 C6 . . . . 170.9(6) ?
O4 C7 C1 C6 . . . . -11.6(8) ?
O3 C7 C1 C2 . . . . -9.0(9) ?
O4 C7 C1 C2 . . . . 168.4(5) ?
O3 C7 O4 Sn1 . . . . 3.1(6) ?
C1 C7 O4 Sn1 . . . . -174.4(4) ?
C16 Sn1 O4 C7 . . . . -85.4(4) ?
C15 Sn1 O4 C7 . . . . 78.2(3) ?
O2 Sn1 O4 C7 . . . . 178.1(3) ?
O3 Sn1 O4 C7 . . . . -1.6(3) ?
O1 Sn1 O4 C7 . . . . 174.6(3) ?
C13 C8 C9 C10 . . . . 0.9(10) ?
C14 C8 C9 C10 . . . . -176.7(6) ?
C2 C1 C6 C5 . . . . 0.5(10) ?
C7 C1 C6 C5 . . . . -179.4(6) ?
C9 C8 C13 C12 . . . . -1.1(10) ?
C14 C8 C13 C12 . . . . 176.4(6) ?
C6 C1 C2 C3 . . . . 0.0(10) ?
C7 C1 C2 C3 . . . . 179.9(6) ?
C8 C9 C10 C11 . . . . 0.2(12) ?
C8 C9 C10 F3 . . . . 178.8(6) ?
C1 C6 C5 C4 . . . . -1.4(11) ?
C1 C6 C5 F1 . . . . 179.5(6) ?
F3 C10 C11 C12 . . . . -179.6(7) ?
C9 C10 C11 C12 . . . . -0.9(13) ?
C1 C2 C3 F2 . . . . 177.8(6) ?
C1 C2 C3 C4 . . . . 0.5(12) ?
F1 C5 C4 C3 . . . . -179.1(7) ?
C6 C5 C4 C3 . . . . 1.8(12) ?
F2 C3 C4 C5 . . . . -178.7(7) ?
C2 C3 C4 C5 . . . . -1.3(13) ?
C8 C13 C12 F4 . . . . -177.3(7) ?
C8 C13 C12 C11 . . . . 0.4(12) ?
C10 C11 C12 F4 . . . . 178.3(8) ?
C10 C11 C12 C13 . . . . 0.6(13) ?
